data_4509686
loop_
_publ_author_name
'Liu, Yang'
'Qi, Yan'
'Lv, Yan-Yan'
'Che, Yun-Xia'
'Zheng, Ji-Min'

_publ_section_title
;
 Polyrotaxane-like and Interpenetrating Metal&#x2212;Organic Frameworks
 (MOFs) Constructed from Biphenyl-4,4&#x2032;-Dicarboxylate and
 Bis(imidazole) Ligand
;
_journal_issue 11
_journal_name_full 'Crystal Growth &amp; Design'
_journal_page_first 4797
_journal_paper_doi 10.1021/cg9006372
_journal_volume 9
_journal_year 2009
_chemical_formula_sum 'C44 H35 Co N10 O5'
_chemical_formula_weight 842.75
_chemical_name_systematic
; 
 ? 
;
_space_group_IT_number 2
_symmetry_cell_setting triclinic
_symmetry_space_group_name_Hall '-P 1'
_symmetry_space_group_name_H-M 'P -1'
_atom_sites_solution_hydrogens geom
_atom_sites_solution_primary direct
_atom_sites_solution_secondary difmap
_audit_creation_method SHELXL-97
_cell_angle_alpha 99.10(3)
_cell_angle_beta 95.66(3)
_cell_angle_gamma 101.70(3)
_cell_formula_units_Z 2
_cell_length_a 9.6164(19)
_cell_length_b 11.627(2)
_cell_length_c 17.788(4)
_cell_measurement_reflns_used 9714
_cell_measurement_temperature 293(2)
_cell_measurement_theta_max 27.51
_cell_measurement_theta_min 3.12
_cell_volume 1905.4(7)
_computing_cell_refinement 'RAXIS-RAPID Auto(Rigaku, 2004)'
_computing_data_collection 'RAXIS-RAPID Auto(Rigaku, 2004)'
_computing_data_reduction 'CrystalStructure(Rigaku/MSC, 2004)'
_computing_molecular_graphics 'SHELXL-97 (Sheldrick, 2001)'
_computing_publication_material 'SHELXL-97 (Sheldrick, 1997)'
_computing_structure_refinement 'SHELXL-97 (Sheldrick, 1997)'
_computing_structure_solution 'SHELXS-97 (Sheldrick, 1997)'
_diffrn_ambient_temperature 298(2)
_diffrn_measured_fraction_theta_full 0.991
_diffrn_measured_fraction_theta_max 0.991
_diffrn_measurement_device_type 'rigaku r-axis rapid IP area detector'
_diffrn_measurement_method '\w scans'
_diffrn_radiation_monochromator graphite
_diffrn_radiation_probe x-ray
_diffrn_radiation_type MoK\a
_diffrn_radiation_wavelength 0.71073
_diffrn_reflns_av_R_equivalents 0.1023
_diffrn_reflns_av_sigmaI/netI 0.1479
_diffrn_reflns_limit_h_max 12
_diffrn_reflns_limit_h_min -12
_diffrn_reflns_limit_k_max 15
_diffrn_reflns_limit_k_min -15
_diffrn_reflns_limit_l_max 20
_diffrn_reflns_limit_l_min -23
_diffrn_reflns_number 18909
_diffrn_reflns_theta_full 27.48
_diffrn_reflns_theta_max 27.48
_diffrn_reflns_theta_min 3.12
_diffrn_source 'rotating anode'
_exptl_absorpt_coefficient_mu 0.514
_exptl_absorpt_correction_T_max 0.9042
_exptl_absorpt_correction_T_min 0.9042
_exptl_absorpt_correction_type multi-scan
_exptl_crystal_density_diffrn 1.469
_exptl_crystal_density_method 'not measured'
_exptl_crystal_description block
_exptl_crystal_F_000 872
_exptl_crystal_size_max 0.20
_exptl_crystal_size_mid 0.20
_exptl_crystal_size_min 0.20
_refine_diff_density_max 0.582
_refine_diff_density_min -0.598
_refine_diff_density_rms 0.077
_refine_ls_extinction_method none
_refine_ls_goodness_of_fit_ref 1.018
_refine_ls_hydrogen_treatment refU
_refine_ls_matrix_type full
_refine_ls_number_parameters 549
_refine_ls_number_reflns 8660
_refine_ls_number_restraints 3
_refine_ls_restrained_S_all 1.018
_refine_ls_R_factor_all 0.1693
_refine_ls_R_factor_gt 0.0800
_refine_ls_shift/su_max 0.012
_refine_ls_shift/su_mean 0.000
_refine_ls_structure_factor_coef Fsqd
_refine_ls_weighting_details 'calc w=1/[\s^2^(Fo^2^)+(0.0747P)^2^+0.4970P] where P=(Fo^2^+2Fc^2^)/3'
_refine_ls_weighting_scheme calc
_refine_ls_wR_factor_gt 0.1609
_refine_ls_wR_factor_ref 0.1981
_reflns_number_gt 4308
_reflns_number_total 8660
_reflns_threshold_expression >2sigma(I)
_cod_data_source_file cg9006372sup3.cif
_cod_data_source_block shelxl
_cod_depositor_comments
;
The following automatic conversions were performed:

'_symmetry_cell_setting' value 'Triclinic' changed to 'triclinic'
according to /home/saulius/struct/CIF-dictionaries/cif_core.dic
dictionary named 'cif_core.dic' version 2.4.2 from
2011-04-26.

'_refine_ls_hydrogen_treatment' value 'refu' changed to
'refU' according to
/home/saulius/struct/CIF-dictionaries/cif_core.dic dictionary named
'cif_core.dic' version 2.4.2 from 2011-04-26.

Automatic conversion script
Id: cif_fix_values 1891 2012-01-12 08:04:46Z andrius 
;
_cod_original_sg_symbol_H-M P-1
_cod_database_code 4509686

loop_
_symmetry_equiv_pos_as_xyz
'x, y, z'
'-x, -y, -z'

loop_
_atom_site_label
_atom_site_type_symbol
_atom_site_fract_x
_atom_site_fract_y
_atom_site_fract_z
_atom_site_U_iso_or_equiv
_atom_site_adp_type
_atom_site_occupancy
_atom_site_symmetry_multiplicity
_atom_site_calc_flag
_atom_site_refinement_flags
C1 C 0.0123(5) -0.2342(5) 0.2982(3) 0.0457(12) Uani 1 1 d .
C2 C 0.0180(5) -0.3142(4) 0.3580(3) 0.0454(12) Uani 1 1 d .
C3 C 0.0515(7) -0.2685(5) 0.4339(3) 0.0741(19) Uani 1 1 d .
H3 H 0.0791 -0.1861 0.4495 0.089 Uiso 1 1 calc R
C4 C 0.0464(7) -0.3400(5) 0.4891(3) 0.079(2) Uani 1 1 d .
H4 H 0.0705 -0.3042 0.5406 0.095 Uiso 1 1 calc R
C5 C 0.0070(6) -0.4617(5) 0.4703(3) 0.0495(13) Uani 1 1 d .
C6 C -0.0253(9) -0.5081(5) 0.3932(3) 0.097(3) Uani 1 1 d .
H6 H -0.0525 -0.5905 0.3773 0.116 Uiso 1 1 calc R
C7 C -0.0183(9) -0.4353(5) 0.3384(3) 0.093(2) Uani 1 1 d .
H7 H -0.0391 -0.4704 0.2867 0.111 Uiso 1 1 calc R
C8 C -0.0079(4) 0.1417(4) 0.1289(3) 0.0365(11) Uani 1 1 d .
C9 C 0.0028(4) 0.2501(4) 0.0932(2) 0.0362(10) Uani 1 1 d .
C10 C 0.0153(5) 0.3630(4) 0.1353(3) 0.0437(12) Uani 1 1 d .
H10 H 0.0255 0.3742 0.1887 0.052 Uiso 1 1 calc R
C11 C 0.0127(5) 0.4585(4) 0.0997(3) 0.0472(12) Uani 1 1 d .
H11 H 0.0180 0.5328 0.1296 0.057 Uiso 1 1 calc R
C12 C 0.0025(5) 0.4487(4) 0.0200(3) 0.0373(11) Uani 1 1 d .
C13 C -0.0038(5) 0.3350(4) -0.0222(3) 0.0427(12) Uani 1 1 d .
H13 H -0.0076 0.3246 -0.0753 0.051 Uiso 1 1 calc R
C14 C -0.0046(5) 0.2383(4) 0.0138(3) 0.0417(11) Uani 1 1 d .
H14 H -0.0101 0.1635 -0.0156 0.050 Uiso 1 1 calc R
C15 C -0.2236(5) 0.0054(5) 0.3638(3) 0.0511(13) Uani 1 1 d .
H15 H -0.2032 -0.0614 0.3814 0.061 Uiso 1 1 calc R
C16 C -0.2195(6) 0.1492(5) 0.3031(3) 0.0584(15) Uani 1 1 d .
H16 H -0.1945 0.2022 0.2701 0.070 Uiso 1 1 calc R
C17 C -0.3250(6) 0.1521(5) 0.3489(3) 0.0673(17) Uani 1 1 d .
H17 H -0.3842 0.2062 0.3529 0.081 Uiso 1 1 calc R
C18 C -0.4159(5) 0.0294(5) 0.4451(3) 0.0550(14) Uani 1 1 d .
C19 C -0.4317(7) 0.1170(6) 0.5027(4) 0.0769(19) Uani 1 1 d .
H19 H -0.3870 0.1963 0.5041 0.092 Uiso 1 1 calc R
C20 C -0.4848(6) -0.0865(6) 0.4412(3) 0.0700(18) Uani 1 1 d .
H20 H -0.4758 -0.1450 0.4010 0.084 Uiso 1 1 calc R
C21 C 0.2477(5) 0.2349(5) 0.3688(3) 0.0530(14) Uani 1 1 d .
H21 H 0.2754 0.2687 0.3271 0.064 Uiso 1 1 calc R
C22 C 0.1509(6) 0.1152(5) 0.4367(3) 0.0675(17) Uani 1 1 d .
H22 H 0.0959 0.0484 0.4508 0.081 Uiso 1 1 calc R
C23 C 0.2353(6) 0.2083(5) 0.4864(3) 0.0682(18) Uani 1 1 d .
H23 H 0.2492 0.2178 0.5397 0.082 Uiso 1 1 calc R
C24 C 0.3982(5) 0.3961(4) 0.4714(3) 0.0481(13) Uani 1 1 d .
C25 C 0.5021(7) 0.4365(6) 0.4290(3) 0.080(2) Uani 1 1 d .
H25 H 0.5043 0.3937 0.3805 0.096 Uiso 1 1 calc R
C26 C 0.3950(7) 0.4587(6) 0.5423(3) 0.079(2) Uani 1 1 d .
H26 H 0.3245 0.4317 0.5716 0.094 Uiso 1 1 calc R
C27 C 0.2457(5) -0.0026(4) 0.1469(3) 0.0439(12) Uani 1 1 d .
H27 H 0.1843 0.0177 0.1100 0.053 Uiso 1 1 calc R
C28 C 0.3321(6) -0.0477(5) 0.2505(3) 0.0607(15) Uani 1 1 d .
H28 H 0.3417 -0.0647 0.2999 0.073 Uiso 1 1 calc R
C29 C 0.4341(6) -0.0493(6) 0.2018(3) 0.0656(17) Uani 1 1 d .
H29 H 0.5237 -0.0665 0.2116 0.079 Uiso 1 1 calc R
C30 C 0.4397(4) -0.0102(4) 0.0664(3) 0.0405(11) Uani 1 1 d .
C31 C 0.3567(5) -0.0060(5) 0.0008(3) 0.0552(15) Uani 1 1 d .
H31 H 0.2592 -0.0098 0.0011 0.066 Uiso 1 1 calc R
C32 C 0.5839(5) -0.0040(5) 0.0667(3) 0.0513(14) Uani 1 1 d .
H32 H 0.6411 -0.0066 0.1115 0.062 Uiso 1 1 calc R
C33 C 0.5756(7) 0.6988(6) -0.1650(4) 0.0784(19) Uani 1 1 d .
H33 H 0.6687 0.7379 -0.1438 0.094 Uiso 1 1 calc R
C34 C 0.3901(8) 0.6204(7) -0.2447(4) 0.086(2) Uani 1 1 d .
H34 H 0.3278 0.5939 -0.2904 0.103 Uiso 1 1 calc R
C35 C 0.3557(7) 0.6057(7) -0.1752(4) 0.080(2) Uani 1 1 d .
H35 H 0.2672 0.5681 -0.1641 0.096 Uiso 1 1 calc R
C36 C 0.4867(6) 0.6631(5) -0.0428(3) 0.0559(14) Uani 1 1 d .
C37 C 0.6119(6) 0.6508(6) -0.0027(4) 0.0693(17) Uani 1 1 d .
H37 H 0.6902 0.6412 -0.0278 0.083 Uiso 1 1 calc R
C38 C 0.6181(6) 0.6532(5) 0.0759(4) 0.0641(16) Uani 1 1 d .
H38 H 0.7027 0.6479 0.1040 0.077 Uiso 1 1 calc R
C39 C 0.5018(6) 0.6634(5) 0.1125(3) 0.0605(15) Uani 1 1 d .
C40 C 0.3778(6) 0.6760(6) 0.0709(4) 0.0670(16) Uani 1 1 d .
H40 H 0.2989 0.6845 0.0958 0.080 Uiso 1 1 calc R
C41 C 0.3699(6) 0.6760(5) -0.0063(4) 0.0641(16) Uani 1 1 d .
H41 H 0.2864 0.6848 -0.0338 0.077 Uiso 1 1 calc R
C42 C 0.3931(8) 0.6195(6) 0.2291(4) 0.089(2) Uani 1 1 d .
H42 H 0.2998 0.5830 0.2068 0.107 Uiso 1 1 calc R
C43 C 0.6184(7) 0.7080(6) 0.2470(4) 0.0764(18) Uani 1 1 d .
H43 H 0.7088 0.7436 0.2371 0.092 Uiso 1 1 calc R
C44 C 0.5884(6) 0.6977(5) 0.3146(3) 0.0600(15) Uani 1 1 d .
H44 H 0.6506 0.7232 0.3604 0.072 Uiso 1 1 calc R
Co1 Co 0.02871(6) 0.01661(6) 0.26529(3) 0.0341(2) Uani 1 1 d .
N1 N -0.1558(4) 0.0566(4) 0.3131(2) 0.0459(10) Uani 1 1 d .
N2 N -0.3261(4) 0.0603(4) 0.3874(2) 0.0522(11) Uani 1 1 d .
N3 N 0.1576(4) 0.1325(3) 0.3625(2) 0.0419(10) Uani 1 1 d .
N4 N 0.2962(4) 0.2861(4) 0.4426(2) 0.0473(10) Uani 1 1 d .
N5 N 0.2134(4) -0.0170(4) 0.2158(2) 0.0425(10) Uani 1 1 d .
N6 N 0.3768(4) -0.0205(4) 0.1359(2) 0.0430(10) Uani 1 1 d .
N7 N 0.5066(5) 0.6624(4) 0.1921(3) 0.0665(13) Uani 1 1 d .
N8 N 0.4765(5) 0.6571(4) -0.1233(3) 0.0653(13) Uani 1 1 d .
N9 N 0.5301(7) 0.6797(6) -0.2390(3) 0.0923(19) Uani 1 1 d .
N10 N 0.4464(9) 0.6416(7) 0.3060(5) 0.130(3) Uani 1 1 d .
O1 O 0.0245(4) -0.1253(3) 0.32488(18) 0.0458(8) Uani 1 1 d .
O2 O -0.0083(5) -0.2830(3) 0.2288(2) 0.0669(11) Uani 1 1 d .
O3 O 0.0232(3) 0.1559(3) 0.20170(17) 0.0422(8) Uani 1 1 d .
O4 O -0.0444(3) 0.0419(3) 0.08485(18) 0.0431(8) Uani 1 1 d .
O5 O -0.1134(4) -0.1114(3) 0.1757(2) 0.0495(9) Uani 1 1 d D
H5A H -0.076(6) -0.168(4) 0.188(4) 0.09(2) Uiso 1 1 d D
H5B H -0.105(9) -0.069(6) 0.141(4) 0.15(4) Uiso 1 1 d D

loop_
_atom_site_aniso_label
_atom_site_aniso_U_11
_atom_site_aniso_U_22
_atom_site_aniso_U_33
_atom_site_aniso_U_23
_atom_site_aniso_U_13
_atom_site_aniso_U_12
C1 0.058(3) 0.039(3) 0.039(3) 0.007(2) 0.008(2) 0.006(3)
C2 0.056(3) 0.034(3) 0.042(3) 0.009(2) 0.001(2) 0.000(2)
C3 0.123(5) 0.032(3) 0.054(4) 0.011(3) -0.002(4) -0.012(3)
C4 0.132(6) 0.039(4) 0.048(3) 0.014(3) -0.014(4) -0.018(4)
C5 0.064(3) 0.034(3) 0.047(3) 0.015(2) -0.003(3) 0.004(3)
C6 0.204(8) 0.028(3) 0.055(4) 0.015(3) 0.009(5) 0.016(4)
C7 0.189(8) 0.040(4) 0.043(3) 0.012(3) 0.005(4) 0.012(4)
C8 0.033(2) 0.034(3) 0.041(3) 0.009(2) 0.000(2) 0.005(2)
C9 0.037(2) 0.037(3) 0.034(2) 0.008(2) 0.008(2) 0.006(2)
C10 0.059(3) 0.038(3) 0.035(3) 0.012(2) 0.001(2) 0.009(2)
C11 0.068(3) 0.034(3) 0.037(3) 0.007(2) 0.003(2) 0.007(3)
C12 0.038(2) 0.035(3) 0.039(3) 0.010(2) 0.005(2) 0.003(2)
C13 0.053(3) 0.037(3) 0.037(3) 0.009(2) 0.007(2) 0.008(2)
C14 0.051(3) 0.031(3) 0.044(3) 0.007(2) 0.010(2) 0.010(2)
C15 0.048(3) 0.048(3) 0.062(3) 0.010(3) 0.026(3) 0.014(3)
C16 0.071(4) 0.055(4) 0.056(3) 0.022(3) 0.017(3) 0.017(3)
C17 0.069(4) 0.063(4) 0.086(4) 0.028(3) 0.041(4) 0.029(3)
C18 0.052(3) 0.056(4) 0.063(4) 0.019(3) 0.025(3) 0.010(3)
C19 0.093(5) 0.061(4) 0.079(4) 0.010(3) 0.049(4) 0.007(4)
C20 0.085(4) 0.059(4) 0.067(4) 0.006(3) 0.039(4) 0.010(3)
C21 0.061(3) 0.043(3) 0.042(3) 0.001(2) 0.001(3) -0.012(3)
C22 0.097(4) 0.047(4) 0.041(3) 0.010(3) 0.001(3) -0.023(3)
C23 0.098(4) 0.048(4) 0.040(3) 0.009(3) -0.003(3) -0.022(3)
C24 0.053(3) 0.035(3) 0.046(3) -0.004(2) 0.006(2) -0.004(2)
C25 0.094(5) 0.064(4) 0.059(4) -0.018(3) 0.026(4) -0.025(4)
C26 0.086(4) 0.063(4) 0.062(4) -0.008(3) 0.020(3) -0.030(4)
C27 0.039(2) 0.050(3) 0.047(3) 0.019(2) 0.007(2) 0.012(2)
C28 0.060(3) 0.083(5) 0.047(3) 0.024(3) 0.009(3) 0.026(3)
C29 0.049(3) 0.102(5) 0.055(3) 0.020(3) 0.010(3) 0.033(3)
C30 0.032(2) 0.051(3) 0.038(3) 0.006(2) 0.012(2) 0.007(2)
C31 0.033(2) 0.080(4) 0.053(3) 0.014(3) 0.008(2) 0.010(3)
C32 0.035(3) 0.075(4) 0.042(3) 0.008(3) 0.006(2) 0.011(3)
C33 0.081(4) 0.071(5) 0.073(5) 0.012(4) 0.012(4) -0.008(4)
C34 0.083(5) 0.105(6) 0.071(5) 0.023(4) 0.008(4) 0.017(5)
C35 0.071(4) 0.104(6) 0.066(4) 0.022(4) 0.005(4) 0.014(4)
C36 0.055(3) 0.044(3) 0.062(4) 0.006(3) 0.004(3) 0.002(3)
C37 0.055(3) 0.074(5) 0.076(4) 0.011(3) 0.011(3) 0.008(3)
C38 0.043(3) 0.068(4) 0.076(4) 0.014(3) -0.003(3) 0.006(3)
C39 0.059(4) 0.052(4) 0.061(4) 0.008(3) -0.002(3) -0.001(3)
C40 0.056(3) 0.070(4) 0.069(4) 0.008(3) 0.005(3) 0.006(3)
C41 0.055(3) 0.065(4) 0.070(4) 0.009(3) 0.005(3) 0.013(3)
C42 0.088(5) 0.085(5) 0.081(5) 0.021(4) 0.007(4) -0.015(4)
C43 0.073(4) 0.071(5) 0.071(4) 0.001(4) -0.004(4) 0.001(4)
C44 0.057(3) 0.065(4) 0.043(3) 0.002(3) -0.005(3) -0.009(3)
Co1 0.0380(3) 0.0277(4) 0.0328(3) 0.0056(3) 0.0051(3) -0.0013(3)
N1 0.051(2) 0.045(3) 0.040(2) 0.009(2) 0.013(2) 0.002(2)
N2 0.054(3) 0.053(3) 0.051(3) 0.013(2) 0.017(2) 0.009(2)
N3 0.044(2) 0.032(2) 0.041(2) 0.0032(18) 0.0012(18) -0.0045(18)
N4 0.055(2) 0.037(2) 0.039(2) 0.0001(19) 0.000(2) -0.005(2)
N5 0.048(2) 0.042(2) 0.036(2) 0.0083(18) 0.0079(19) 0.0043(19)
N6 0.0314(19) 0.051(3) 0.046(2) 0.009(2) 0.0063(18) 0.0078(19)
N7 0.061(3) 0.060(3) 0.067(3) 0.011(3) -0.001(3) -0.008(3)
N8 0.055(3) 0.059(3) 0.076(4) 0.013(3) 0.009(3) -0.001(2)
N9 0.104(5) 0.091(5) 0.078(4) 0.023(3) 0.031(4) -0.001(4)
N10 0.169(7) 0.106(6) 0.111(6) 0.021(5) 0.014(5) 0.020(6)
O1 0.064(2) 0.029(2) 0.0416(19) 0.0077(15) 0.0044(17) 0.0039(17)
O2 0.121(3) 0.037(2) 0.043(2) 0.0109(17) 0.010(2) 0.017(2)
O3 0.0530(19) 0.037(2) 0.0370(18) 0.0107(15) 0.0063(16) 0.0076(16)
O4 0.0525(19) 0.035(2) 0.0401(18) 0.0089(15) 0.0023(16) 0.0057(16)
O5 0.056(2) 0.042(2) 0.045(2) 0.0139(19) -0.0030(17) -0.0011(19)

loop_
_atom_type_symbol
_atom_type_description
_atom_type_scat_dispersion_real
_atom_type_scat_dispersion_imag
_atom_type_scat_source
C C 0.0033 0.0016 'International Tables Vol C Tables 4.2.6.8 and 6.1.1.4'
H H 0.0000 0.0000 'International Tables Vol C Tables 4.2.6.8 and 6.1.1.4'
N N 0.0061 0.0033 'International Tables Vol C Tables 4.2.6.8 and 6.1.1.4'
O O 0.0106 0.0060 'International Tables Vol C Tables 4.2.6.8 and 6.1.1.4'
Co Co 0.3494 0.9721 'International Tables Vol C Tables 4.2.6.8 and 6.1.1.4'

loop_
_geom_angle_atom_site_label_1
_geom_angle_atom_site_label_2
_geom_angle_atom_site_label_3
_geom_angle
_geom_angle_site_symmetry_1
_geom_angle_site_symmetry_3
O2 C1 O1 127.1(5) . .
O2 C1 C2 117.7(5) . .
O1 C1 C2 115.2(4) . .
C3 C2 C7 116.3(5) . .
C3 C2 C1 121.7(5) . .
C7 C2 C1 121.9(5) . .
C2 C3 C4 122.3(5) . .
C2 C3 H3 118.8 . .
C4 C3 H3 118.8 . .
C5 C4 C3 121.9(6) . .
C5 C4 H4 119.0 . .
C3 C4 H4 119.0 . .
C4 C5 C6 115.7(5) . .
C4 C5 C5 122.0(6) . 2_546
C6 C5 C5 122.2(6) . 2_546
C5 C6 C7 121.7(6) . .
C5 C6 H6 119.1 . .
C7 C6 H6 119.1 . .
C2 C7 C6 122.0(6) . .
C2 C7 H7 119.0 . .
C6 C7 H7 119.0 . .
O4 C8 O3 124.2(4) . .
O4 C8 C9 117.5(4) . .
O3 C8 C9 118.3(4) . .
C10 C9 C14 117.7(4) . .
C10 C9 C8 122.9(4) . .
C14 C9 C8 119.4(4) . .
C11 C10 C9 120.9(4) . .
C11 C10 H10 119.5 . .
C9 C10 H10 119.5 . .
C10 C11 C12 122.5(5) . .
C10 C11 H11 118.8 . .
C12 C11 H11 118.8 . .
C11 C12 C13 116.3(4) . .
C11 C12 C12 123.3(5) . 2_565
C13 C12 C12 120.4(5) . 2_565
C14 C13 C12 121.0(4) . .
C14 C13 H13 119.5 . .
C12 C13 H13 119.5 . .
C13 C14 C9 121.5(4) . .
C13 C14 H14 119.3 . .
C9 C14 H14 119.3 . .
N1 C15 N2 112.3(5) . .
N1 C15 H15 123.8 . .
N2 C15 H15 123.8 . .
C17 C16 N1 109.8(5) . .
C17 C16 H16 125.1 . .
N1 C16 H16 125.1 . .
N2 C17 C16 106.3(5) . .
N2 C17 H17 126.9 . .
C16 C17 H17 126.9 . .
C20 C18 C19 120.7(5) . .
C20 C18 N2 119.7(5) . .
C19 C18 N2 119.6(5) . .
C18 C19 C20 119.3(6) . 2_456
C18 C19 H19 120.3 . .
C20 C19 H19 120.3 2_456 .
C18 C20 C19 119.9(5) . 2_456
C18 C20 H20 120.0 . .
C19 C20 H20 120.0 2_456 .
N3 C21 N4 112.4(4) . .
N3 C21 H21 123.8 . .
N4 C21 H21 123.8 . .
C23 C22 N3 110.5(5) . .
C23 C22 H22 124.8 . .
N3 C22 H22 124.8 . .
C22 C23 N4 106.0(5) . .
C22 C23 H23 127.0 . .
N4 C23 H23 127.0 . .
C26 C24 C25 119.6(5) . .
C26 C24 N4 120.1(4) . .
C25 C24 N4 120.2(5) . .
C24 C25 C26 120.6(5) . 2_666
C24 C25 H25 119.7 . .
C26 C25 H25 119.7 2_666 .
C24 C26 C25 119.7(5) . 2_666
C24 C26 H26 120.1 . .
C25 C26 H26 120.1 2_666 .
N5 C27 N6 112.8(4) . .
N5 C27 H27 123.6 . .
N6 C27 H27 123.6 . .
C29 C28 N5 110.3(5) . .
C29 C28 H28 124.9 . .
N5 C28 H28 124.9 . .
N6 C29 C28 105.8(4) . .
N6 C29 H29 127.1 . .
C28 C29 H29 127.1 . .
C31 C30 C32 120.2(4) . .
C31 C30 N6 120.1(4) . .
C32 C30 N6 119.7(4) . .
C30 C31 C32 120.7(4) . 2_655
C30 C31 H31 119.7 . .
C32 C31 H31 119.7 2_655 .
C30 C32 C31 119.1(4) . 2_655
C30 C32 H32 120.4 . .
C31 C32 H32 120.4 2_655 .
N9 C33 N8 113.8(6) . .
N9 C33 H33 123.1 . .
N8 C33 H33 123.1 . .
C35 C34 N9 110.3(7) . .
C35 C34 H34 124.8 . .
N9 C34 H34 124.8 . .
C34 C35 N8 106.8(6) . .
C34 C35 H35 126.6 . .
N8 C35 H35 126.6 . .
C41 C36 C37 121.1(6) . .
C41 C36 N8 119.3(5) . .
C37 C36 N8 119.5(5) . .
C36 C37 C38 118.6(5) . .
C36 C37 H37 120.7 . .
C38 C37 H37 120.7 . .
C39 C38 C37 120.8(5) . .
C39 C38 H38 119.6 . .
C37 C38 H38 119.6 . .
C38 C39 C40 119.3(6) . .
C38 C39 N7 121.0(5) . .
C40 C39 N7 119.8(5) . .
C41 C40 C39 120.9(6) . .
C41 C40 H40 119.5 . .
C39 C40 H40 119.5 . .
C40 C41 C36 119.2(6) . .
C40 C41 H41 120.4 . .
C36 C41 H41 120.4 . .
N10 C42 N7 105.8(6) . .
N10 C42 H42 127.1 . .
N7 C42 H42 127.1 . .
C44 C43 N7 113.2(6) . .
C44 C43 H43 123.4 . .
N7 C43 H43 123.4 . .
C43 C44 N10 106.4(6) . .
C43 C44 H44 126.8 . .
N10 C44 H44 126.8 . .
O1 Co1 N3 88.86(14) . .
O1 Co1 O3 177.21(13) . .
N3 Co1 O3 93.65(14) . .
O1 Co1 N5 91.54(14) . .
N3 Co1 N5 91.69(15) . .
O3 Co1 N5 89.62(13) . .
O1 Co1 N1 90.65(14) . .
N3 Co1 N1 88.04(15) . .
O3 Co1 N1 88.20(14) . .
N5 Co1 N1 177.79(16) . .
O1 Co1 O5 85.89(14) . .
N3 Co1 O5 173.65(14) . .
O3 Co1 O5 91.54(14) . .
N5 Co1 O5 92.00(15) . .
N1 Co1 O5 88.46(15) . .
C15 N1 C16 104.9(4) . .
C15 N1 Co1 127.7(4) . .
C16 N1 Co1 127.1(3) . .
C15 N2 C17 106.8(4) . .
C15 N2 C18 126.2(5) . .
C17 N2 C18 127.0(4) . .
C21 N3 C22 104.6(4) . .
C21 N3 Co1 131.3(3) . .
C22 N3 Co1 123.9(3) . .
C21 N4 C23 106.4(4) . .
C21 N4 C24 128.1(4) . .
C23 N4 C24 125.4(4) . .
C27 N5 C28 104.1(4) . .
C27 N5 Co1 127.5(3) . .
C28 N5 Co1 128.2(3) . .
C27 N6 C29 107.0(4) . .
C27 N6 C30 124.7(4) . .
C29 N6 C30 128.3(4) . .
C43 N7 C42 106.1(5) . .
C43 N7 C39 127.5(5) . .
C42 N7 C39 126.3(5) . .
C33 N8 C35 105.3(5) . .
C33 N8 C36 129.2(5) . .
C35 N8 C36 125.5(5) . .
C33 N9 C34 103.8(6) . .
C44 N10 C42 108.5(7) . .
C1 O1 Co1 128.6(3) . .
C8 O3 Co1 125.5(3) . .
Co1 O5 H5A 91(5) . .
Co1 O5 H5B 96(6) . .
H5A O5 H5B 135(7) . .

loop_
_geom_bond_atom_site_label_1
_geom_bond_atom_site_label_2
_geom_bond_distance
_geom_bond_site_symmetry_2
C1 O2 1.253(6) .
C1 O1 1.257(6) .
C1 C2 1.524(6) .
C2 C3 1.351(7) .
C2 C7 1.360(8) .
C3 C4 1.382(7) .
C3 H3 0.9300 .
C4 C5 1.365(7) .
C4 H4 0.9300 .
C5 C6 1.372(7) .
C5 C5 1.486(9) 2_546
C6 C7 1.385(7) .
C6 H6 0.9300 .
C7 H7 0.9300 .
C8 O4 1.256(5) .
C8 O3 1.277(5) .
C8 C9 1.488(6) .
C9 C10 1.381(6) .
C9 C14 1.390(6) .
C10 C11 1.366(6) .
C10 H10 0.9300 .
C11 C12 1.397(6) .
C11 H11 0.9300 .
C12 C13 1.399(6) .
C12 C12 1.489(8) 2_565
C13 C14 1.379(6) .
C13 H13 0.9300 .
C14 H14 0.9300 .
C15 N1 1.312(6) .
C15 N2 1.345(6) .
C15 H15 0.9300 .
C16 C17 1.365(7) .
C16 N1 1.369(6) .
C16 H16 0.9300 .
C17 N2 1.355(6) .
C17 H17 0.9300 .
C18 C20 1.363(7) .
C18 C19 1.369(8) .
C18 N2 1.447(6) .
C19 C20 1.386(7) 2_456
C19 H19 0.9300 .
C20 C19 1.386(7) 2_456
C20 H20 0.9300 .
C21 N3 1.305(6) .
C21 N4 1.347(6) .
C21 H21 0.9300 .
C22 C23 1.345(7) .
C22 N3 1.373(6) .
C22 H22 0.9300 .
C23 N4 1.366(6) .
C23 H23 0.9300 .
C24 C26 1.361(7) .
C24 C25 1.363(7) .
C24 N4 1.429(6) .
C25 C26 1.392(8) 2_666
C25 H25 0.9300 .
C26 C25 1.392(8) 2_666
C26 H26 0.9300 .
C27 N5 1.321(5) .
C27 N6 1.347(5) .
C27 H27 0.9300 .
C28 C29 1.372(7) .
C28 N5 1.381(6) .
C28 H28 0.9300 .
C29 N6 1.364(6) .
C29 H29 0.9300 .
C30 C31 1.361(7) .
C30 C32 1.374(6) .
C30 N6 1.440(5) .
C31 C32 1.392(6) 2_655
C31 H31 0.9300 .
C32 C31 1.392(6) 2_655
C32 H32 0.9300 .
C33 N9 1.315(8) .
C33 N8 1.325(7) .
C33 H33 0.9300 .
C34 C35 1.339(8) .
C34 N9 1.368(8) .
C34 H34 0.9300 .
C35 N8 1.374(7) .
C35 H35 0.9300 .
C36 C41 1.374(7) .
C36 C37 1.382(8) .
C36 N8 1.416(7) .
C37 C38 1.390(8) .
C37 H37 0.9300 .
C38 C39 1.364(7) .
C38 H38 0.9300 .
C39 C40 1.387(7) .
C39 N7 1.414(7) .
C40 C41 1.368(8) .
C40 H40 0.9300 .
C41 H41 0.9300 .
C42 N10 1.377(9) .
C42 N7 1.378(7) .
C42 H42 0.9300 .
C43 C44 1.282(8) .
C43 N7 1.338(7) .
C43 H43 0.9300 .
C44 N10 1.370(9) .
C44 H44 0.9300 .
Co1 O1 2.093(3) .
Co1 N3 2.122(4) .
Co1 O3 2.123(3) .
Co1 N5 2.136(4) .
Co1 N1 2.143(4) .
Co1 O5 2.149(4) .
O5 H5A 0.853(10) .
O5 H5B 0.849(10) .

loop_
_geom_torsion_atom_site_label_1
_geom_torsion_atom_site_label_2
_geom_torsion_atom_site_label_3
_geom_torsion_atom_site_label_4
_geom_torsion
_geom_torsion_site_symmetry_1
_geom_torsion_site_symmetry_4
O2 C1 C2 C3 174.3(6) . .
O1 C1 C2 C3 -7.8(8) . .
O2 C1 C2 C7 -9.5(8) . .
O1 C1 C2 C7 168.4(6) . .
C7 C2 C3 C4 -1.5(10) . .
C1 C2 C3 C4 174.9(6) . .
C2 C3 C4 C5 0.0(11) . .
C3 C4 C5 C6 0.8(10) . .
C3 C4 C5 C5 -176.3(7) . 2_546
C4 C5 C6 C7 -0.2(11) . .
C5 C5 C6 C7 176.9(7) 2_546 .
C3 C2 C7 C6 2.1(11) . .
C1 C2 C7 C6 -174.3(6) . .
C5 C6 C7 C2 -1.3(13) . .
O4 C8 C9 C10 167.5(4) . .
O3 C8 C9 C10 -13.9(6) . .
O4 C8 C9 C14 -10.3(6) . .
O3 C8 C9 C14 168.3(4) . .
C14 C9 C10 C11 3.4(7) . .
C8 C9 C10 C11 -174.5(4) . .
C9 C10 C11 C12 -2.2(8) . .
C10 C11 C12 C13 -0.5(7) . .
C10 C11 C12 C12 179.1(5) . 2_565
C11 C12 C13 C14 2.1(7) . .
C12 C12 C13 C14 -177.6(5) 2_565 .
C12 C13 C14 C9 -0.9(7) . .
C10 C9 C14 C13 -1.9(7) . .
C8 C9 C14 C13 176.1(4) . .
N1 C16 C17 N2 0.0(7) . .
C20 C18 C19 C20 2.1(11) . 2_456
N2 C18 C19 C20 -178.5(5) . 2_456
C19 C18 C20 C19 -2.1(11) . 2_456
N2 C18 C20 C19 178.5(5) . 2_456
N3 C22 C23 N4 0.1(7) . .
C26 C24 C25 C26 0.0(12) . 2_666
N4 C24 C25 C26 -177.7(6) . 2_666
C25 C24 C26 C25 0.0(11) . 2_666
N4 C24 C26 C25 177.7(6) . 2_666
N5 C28 C29 N6 -0.6(7) . .
C32 C30 C31 C32 0.3(9) . 2_655
N6 C30 C31 C32 180.0(5) . 2_655
C31 C30 C32 C31 -0.3(9) . 2_655
N6 C30 C32 C31 -180.0(5) . 2_655
N9 C34 C35 N8 0.1(9) . .
C41 C36 C37 C38 -0.7(9) . .
N8 C36 C37 C38 -178.0(5) . .
C36 C37 C38 C39 2.2(9) . .
C37 C38 C39 C40 -2.4(9) . .
C37 C38 C39 N7 178.1(6) . .
C38 C39 C40 C41 1.2(9) . .
N7 C39 C40 C41 -179.3(6) . .
C39 C40 C41 C36 0.2(9) . .
C37 C36 C41 C40 -0.4(9) . .
N8 C36 C41 C40 176.8(5) . .
N7 C43 C44 N10 -0.2(9) . .
N2 C15 N1 C16 -0.6(6) . .
N2 C15 N1 Co1 173.5(3) . .
C17 C16 N1 C15 0.3(6) . .
C17 C16 N1 Co1 -173.8(4) . .
O1 Co1 N1 C15 3.8(4) . .
N3 Co1 N1 C15 -85.1(4) . .
O3 Co1 N1 C15 -178.8(4) . .
N5 Co1 N1 C15 -168(4) . .
O5 Co1 N1 C15 89.6(4) . .
O1 Co1 N1 C16 176.6(4) . .
N3 Co1 N1 C16 87.7(4) . .
O3 Co1 N1 C16 -6.0(4) . .
N5 Co1 N1 C16 4(4) . .
O5 Co1 N1 C16 -97.6(4) . .
N1 C15 N2 C17 0.6(6) . .
N1 C15 N2 C18 -177.2(5) . .
C16 C17 N2 C15 -0.4(6) . .
C16 C17 N2 C18 177.5(5) . .
C20 C18 N2 C15 -49.2(8) . .
C19 C18 N2 C15 131.3(6) . .
C20 C18 N2 C17 133.3(6) . .
C19 C18 N2 C17 -46.1(9) . .
N4 C21 N3 C22 -1.8(6) . .
N4 C21 N3 Co1 173.1(3) . .
C23 C22 N3 C21 1.0(7) . .
C23 C22 N3 Co1 -174.4(4) . .
O1 Co1 N3 C21 156.1(5) . .
O3 Co1 N3 C21 -25.1(5) . .
N5 Co1 N3 C21 64.6(5) . .
N1 Co1 N3 C21 -113.2(5) . .
O5 Co1 N3 C21 -169.8(13) . .
O1 Co1 N3 C22 -29.8(4) . .
O3 Co1 N3 C22 149.0(4) . .
N5 Co1 N3 C22 -121.3(4) . .
N1 Co1 N3 C22 60.9(4) . .
O5 Co1 N3 C22 4.3(16) . .
N3 C21 N4 C23 1.9(6) . .
N3 C21 N4 C24 178.2(5) . .
C22 C23 N4 C21 -1.2(7) . .
C22 C23 N4 C24 -177.6(5) . .
C26 C24 N4 C21 153.9(6) . .
C25 C24 N4 C21 -28.4(9) . .
C26 C24 N4 C23 -30.5(9) . .
C25 C24 N4 C23 147.2(6) . .
N6 C27 N5 C28 -0.8(6) . .
N6 C27 N5 Co1 173.8(3) . .
C29 C28 N5 C27 0.8(6) . .
C29 C28 N5 Co1 -173.7(4) . .
O1 Co1 N5 C27 146.2(4) . .
N3 Co1 N5 C27 -124.9(4) . .
O3 Co1 N5 C27 -31.3(4) . .
N1 Co1 N5 C27 -42(4) . .
O5 Co1 N5 C27 60.2(4) . .
O1 Co1 N5 C28 -40.5(5) . .
N3 Co1 N5 C28 48.4(5) . .
O3 Co1 N5 C28 142.0(5) . .
N1 Co1 N5 C28 132(4) . .
O5 Co1 N5 C28 -126.4(5) . .
N5 C27 N6 C29 0.4(6) . .
N5 C27 N6 C30 -179.7(4) . .
C28 C29 N6 C27 0.1(7) . .
C28 C29 N6 C30 -179.8(5) . .
C31 C30 N6 C27 -14.1(8) . .
C32 C30 N6 C27 165.6(5) . .
C31 C30 N6 C29 165.8(6) . .
C32 C30 N6 C29 -14.5(8) . .
C44 C43 N7 C42 0.5(8) . .
C44 C43 N7 C39 177.3(6) . .
N10 C42 N7 C43 -0.7(8) . .
N10 C42 N7 C39 -177.5(6) . .
C38 C39 N7 C43 35.0(9) . .
C40 C39 N7 C43 -144.4(7) . .
C38 C39 N7 C42 -148.9(6) . .
C40 C39 N7 C42 31.7(9) . .
N9 C33 N8 C35 0.3(8) . .
N9 C33 N8 C36 -179.0(6) . .
C34 C35 N8 C33 -0.2(8) . .
C34 C35 N8 C36 179.1(6) . .
C41 C36 N8 C33 145.0(6) . .
C37 C36 N8 C33 -37.7(9) . .
C41 C36 N8 C35 -34.1(9) . .
C37 C36 N8 C35 143.2(6) . .
N8 C33 N9 C34 -0.3(8) . .
C35 C34 N9 C33 0.1(9) . .
C43 C44 N10 C42 -0.3(9) . .
N7 C42 N10 C44 0.6(9) . .
O2 C1 O1 Co1 -4.3(8) . .
C2 C1 O1 Co1 178.1(3) . .
N3 Co1 O1 C1 -151.3(4) . .
O3 Co1 O1 C1 55(3) . .
N5 Co1 O1 C1 -59.6(4) . .
N1 Co1 O1 C1 120.7(4) . .
O5 Co1 O1 C1 32.3(4) . .
O4 C8 O3 Co1 2.4(6) . .
C9 C8 O3 Co1 -176.1(3) . .
O1 Co1 O3 C8 -46(3) . .
N3 Co1 O3 C8 160.7(3) . .
N5 Co1 O3 C8 69.0(3) . .
N1 Co1 O3 C8 -111.4(3) . .
O5 Co1 O3 C8 -23.0(3) . .
